data_7019258
loop_
_publ_author_name
'Kowolik, Kristin'
'Shanmugam, Maheswaran'
'Myers, Thomas W.'
'Cates, Chelsea D.'
'Berben, Louise A.'

_publ_section_title
;
 A redox series of gallium(iii) complexes: ligand-based two-electron
 oxidation affords a gallium-thiolate complex.
;
_journal_issue 26
_journal_name_full 'Dalton transactions (Cambridge, England : 2003)'
_journal_page_first 7969
_journal_page_last 7976
_journal_paper_doi 10.1039/c2dt30112a
_journal_volume 41
_journal_year 2012
_chemical_formula_sum 'C63.06 H97.41 Ga N4 Na O6.9'
_chemical_formula_weight 1114.66
_chemical_name_systematic
;
?
;
_space_group_IT_number 14
_symmetry_cell_setting monoclinic
_symmetry_space_group_name_Hall '-P 2ybc'
_symmetry_space_group_name_H-M 'P 1 21/c 1'
_atom_sites_solution_hydrogens geom
_atom_sites_solution_primary direct
_atom_sites_solution_secondary difmap
_audit_creation_method SHELXL-97
_cell_angle_alpha 90.00
_cell_angle_beta 102.565(6)
_cell_angle_gamma 90.00
_cell_formula_units_Z 4
_cell_length_a 17.7553(17)
_cell_length_b 15.5781(15)
_cell_length_c 23.043(2)
_cell_measurement_reflns_used 90
_cell_measurement_temperature 90(2)
_cell_measurement_theta_max 29.34
_cell_measurement_theta_min 2.54
_cell_volume 6220.9(10)
_computing_cell_refinement 'bruker saint'
_computing_data_collection 'Bruker Duo'
_computing_data_reduction 'bruker saint'
_computing_molecular_graphics 'Bruker Shelxtl'
_computing_publication_material 'Bruker Shelxtl'
_computing_structure_refinement 'SHELXL-97 (Sheldrick, 2008)'
_computing_structure_solution 'SHELXS-97 (Sheldrick, 2008)'
_diffrn_ambient_temperature 90(2)
_diffrn_measured_fraction_theta_full 0.976
_diffrn_measured_fraction_theta_max 0.976
_diffrn_measurement_device_type 'CCD area detector'
_diffrn_measurement_method 'phi and omega scans'
_diffrn_radiation_monochromator graphite
_diffrn_radiation_source 'fine-focus sealed tube'
_diffrn_radiation_type CuK\a
_diffrn_radiation_wavelength 1.54178
_diffrn_reflns_av_R_equivalents 0.0372
_diffrn_reflns_av_sigmaI/netI 0.0346
_diffrn_reflns_limit_h_max 21
_diffrn_reflns_limit_h_min -20
_diffrn_reflns_limit_k_max 18
_diffrn_reflns_limit_k_min -17
_diffrn_reflns_limit_l_max 22
_diffrn_reflns_limit_l_min -27
_diffrn_reflns_number 42448
_diffrn_reflns_theta_full 69.97
_diffrn_reflns_theta_max 69.97
_diffrn_reflns_theta_min 2.55
_exptl_absorpt_coefficient_mu 1.084
_exptl_absorpt_correction_T_max 0.9968
_exptl_absorpt_correction_T_min 0.9696
_exptl_absorpt_correction_type numerical
_exptl_absorpt_process_details SADABS
_exptl_crystal_colour Purple
_exptl_crystal_density_diffrn 1.190
_exptl_crystal_density_method 'not measured'
_exptl_crystal_description Block
_exptl_crystal_F_000 2404
_exptl_crystal_size_max 0.27
_exptl_crystal_size_mid 0.21
_exptl_crystal_size_min 0.13
_refine_diff_density_max 0.810
_refine_diff_density_min -0.514
_refine_diff_density_rms 0.069
_refine_ls_extinction_method none
_refine_ls_goodness_of_fit_ref 1.022
_refine_ls_hydrogen_treatment constr
_refine_ls_matrix_type full
_refine_ls_number_parameters 717
_refine_ls_number_reflns 11498
_refine_ls_number_restraints 0
_refine_ls_restrained_S_all 1.022
_refine_ls_R_factor_all 0.0597
_refine_ls_R_factor_gt 0.0518
_refine_ls_shift/su_max 0.001
_refine_ls_shift/su_mean 0.000
_refine_ls_structure_factor_coef Fsqd
_refine_ls_weighting_details 'calc w=1/[\s^2^(Fo^2^)+(0.0878P)^2^+6.3316P] where P=(Fo^2^+2Fc^2^)/3'
_refine_ls_weighting_scheme calc
_refine_ls_wR_factor_gt 0.1461
_refine_ls_wR_factor_ref 0.1534
_reflns_number_gt 9947
_reflns_number_total 11498
_reflns_threshold_expression >2sigma(I)
_cod_data_source_file c2dt30112a.txt
_cod_data_source_block twm60
_cod_depositor_comments
;
The following automatic conversions were performed:

'_exptl_absorpt_correction_type' value 'Numerical' changed to
'numerical' according to
/home/saulius/struct/CIF-dictionaries/cif_core.dic dictionary named
'cif_core.dic' version 2.4.1 from 2010-06-29.

Automatic conversion script
Id: cif_fix_values 1891 2012-01-12 08:04:46Z andrius 
;
_cod_original_sg_symbol_H-M p21/c
_cod_original_formula_sum 'C63.06 H97.41 Ga N4 Na O6.90'
_cod_database_code 7019258

loop_
_symmetry_equiv_pos_as_xyz
'x, y, z'
'-x, y+1/2, -z+1/2'
'-x, -y, -z'
'x, -y-1/2, z-1/2'

loop_
_atom_site_label
_atom_site_type_symbol
_atom_site_fract_x
_atom_site_fract_y
_atom_site_fract_z
_atom_site_U_iso_or_equiv
_atom_site_adp_type
_atom_site_occupancy
_atom_site_symmetry_multiplicity
_atom_site_calc_flag
_atom_site_refinement_flags
_atom_site_disorder_assembly
_atom_site_disorder_group
Ga1 Ga 0.716478(15) 0.276119(17) -0.011563(12) 0.02166(10) Uani 1 1 d . . .
Na1 Na 0.26644(6) 0.22825(6) 0.21785(5) 0.0332(2) Uani 1 1 d . B .
O1 O 0.35197(11) 0.18023(11) 0.15883(8) 0.0342(4) Uani 1 1 d . . .
O2 O 0.17292(11) 0.24842(13) 0.12535(9) 0.0410(4) Uani 1 1 d . . .
O3 O 0.30419(12) 0.37203(12) 0.21337(9) 0.0409(5) Uani 1 1 d . . .
O4 O 0.17850(15) 0.26415(14) 0.27909(12) 0.0584(6) Uani 1 1 d . . .
O5 O 0.36836(12) 0.20228(14) 0.30507(9) 0.0443(5) Uani 1 1 d . . .
O6 O 0.21754(11) 0.08884(12) 0.21828(9) 0.0392(4) Uani 1 1 d . . .
O7 O 0.0710(3) 0.5302(3) 0.0832(3) 0.1390(19) Uani 0.90 1 d P . .
N1 N 0.63613(11) 0.21446(12) 0.01314(8) 0.0218(4) Uani 1 1 d . . .
N2 N 0.67640(11) 0.23030(12) -0.08934(9) 0.0240(4) Uani 1 1 d . . .
N3 N 0.81983(11) 0.26857(12) 0.03384(10) 0.0276(4) Uani 1 1 d . . .
N4 N 0.73065(11) 0.39813(13) -0.00888(9) 0.0280(4) Uani 1 1 d . . .
C1 C 0.59362(13) 0.16649(14) -0.03451(10) 0.0223(4) Uani 1 1 d . . .
H1A H 0.5533 0.1310 -0.0296 0.027 Uiso 1 1 calc R . .
C2 C 0.61367(13) 0.17382(14) -0.08821(10) 0.0230(5) Uani 1 1 d . . .
C3 C 0.57895(14) 0.12933(15) -0.14200(11) 0.0268(5) Uani 1 1 d . . .
H3A H 0.5372 0.0931 -0.1423 0.032 Uiso 1 1 calc R . .
C4 C 0.60592(15) 0.13922(17) -0.19214(11) 0.0310(5) Uani 1 1 d . . .
H4A H 0.5829 0.1099 -0.2266 0.037 Uiso 1 1 calc R . .
C5 C 0.67063(15) 0.19555(17) -0.19187(11) 0.0327(6) Uani 1 1 d . . .
H5A H 0.6904 0.2023 -0.2258 0.039 Uiso 1 1 calc R . .
C6 C 0.70174(14) 0.23803(16) -0.14145(11) 0.0284(5) Uani 1 1 d . . .
H6A H 0.7429 0.2748 -0.1419 0.034 Uiso 1 1 calc R . .
C7 C 0.62227(12) 0.20171(15) 0.07050(10) 0.0227(5) Uani 1 1 d . . .
C8 C 0.62753(13) 0.11948(15) 0.09705(10) 0.0248(5) Uani 1 1 d . . .
C9 C 0.61117(14) 0.11056(17) 0.15333(11) 0.0304(5) Uani 1 1 d . . .
H9A H 0.6127 0.0561 0.1702 0.036 Uiso 1 1 calc R . .
C10 C 0.59277(15) 0.18026(18) 0.18485(11) 0.0337(6) Uani 1 1 d . . .
H10A H 0.5832 0.1731 0.2226 0.040 Uiso 1 1 calc R . .
C11 C 0.58894(15) 0.26065(17) 0.15906(11) 0.0303(5) Uani 1 1 d . . .
H11A H 0.5773 0.3078 0.1802 0.036 Uiso 1 1 calc R . .
C12 C 0.60203(13) 0.27305(15) 0.10234(11) 0.0253(5) Uani 1 1 d . . .
C13 C 0.65457(14) 0.04068(15) 0.06824(11) 0.0267(5) Uani 1 1 d . . .
H13A H 0.6582 0.0562 0.0277 0.032 Uiso 1 1 calc R . .
C14 C 0.73443(16) 0.01193(18) 0.10187(14) 0.0413(7) Uani 1 1 d . . .
H14A H 0.7702 0.0586 0.1038 0.062 Uiso 1 1 calc R . .
H14B H 0.7514 -0.0357 0.0815 0.062 Uiso 1 1 calc R . .
H14C H 0.7319 -0.0052 0.1414 0.062 Uiso 1 1 calc R . .
C15 C 0.59711(16) -0.03320(17) 0.06408(13) 0.0371(6) Uani 1 1 d . . .
H15A H 0.5475 -0.0149 0.0420 0.056 Uiso 1 1 calc R . .
H15B H 0.5931 -0.0501 0.1034 0.056 Uiso 1 1 calc R . .
H15C H 0.6146 -0.0810 0.0443 0.056 Uiso 1 1 calc R . .
C16 C 0.59307(14) 0.36261(15) 0.07541(11) 0.0283(5) Uani 1 1 d . . .
H16A H 0.6020 0.3586 0.0350 0.034 Uiso 1 1 calc R . .
C17 C 0.51113(17) 0.39743(19) 0.07083(14) 0.0410(7) Uani 1 1 d . . .
H17A H 0.4744 0.3578 0.0486 0.062 Uiso 1 1 calc R . .
H17B H 0.5061 0.4520 0.0510 0.062 Uiso 1 1 calc R . .
H17C H 0.5016 0.4043 0.1100 0.062 Uiso 1 1 calc R . .
C18 C 0.65325(18) 0.42379(18) 0.11049(13) 0.0415(6) Uani 1 1 d . . .
H18A H 0.7039 0.4006 0.1127 0.062 Uiso 1 1 calc R . .
H18B H 0.6446 0.4307 0.1499 0.062 Uiso 1 1 calc R . .
H18C H 0.6491 0.4785 0.0909 0.062 Uiso 1 1 calc R . .
C19 C 0.84941(14) 0.35122(16) 0.04905(13) 0.0334(6) Uani 1 1 d . . .
H19A H 0.8982 0.3591 0.0732 0.040 Uiso 1 1 calc R . .
C20 C 0.80408(14) 0.41917(16) 0.02718(13) 0.0315(5) Uani 1 1 d . . .
C21 C 0.82291(16) 0.50858(17) 0.03677(15) 0.0414(7) Uani 1 1 d . . .
H21A H 0.8711 0.5240 0.0592 0.050 Uiso 1 1 calc R . .
C22 C 0.77224(17) 0.57017(17) 0.01402(14) 0.0431(7) Uani 1 1 d . . .
H22A H 0.7852 0.6276 0.0210 0.052 Uiso 1 1 calc R . .
C23 C 0.69733(16) 0.54704(17) -0.02146(13) 0.0366(6) Uani 1 1 d . . .
H23A H 0.6615 0.5890 -0.0373 0.044 Uiso 1 1 calc R . .
C24 C 0.68077(14) 0.46299(16) -0.03101(12) 0.0304(5) Uani 1 1 d . . .
H24A H 0.6327 0.4483 -0.0540 0.037 Uiso 1 1 calc R . .
C25 C 0.86237(13) 0.19648(15) 0.06038(12) 0.0266(5) Uani 1 1 d . . .
C26 C 0.88762(13) 0.18887(16) 0.12284(12) 0.0289(5) Uani 1 1 d . . .
C27 C 0.93154(14) 0.11761(17) 0.14619(12) 0.0315(5) Uani 1 1 d . . .
H27A H 0.9497 0.1134 0.1871 0.038 Uiso 1 1 calc R . .
C28 C 0.94882(14) 0.05290(16) 0.10992(12) 0.0307(5) Uani 1 1 d . . .
H28A H 0.9783 0.0059 0.1263 0.037 Uiso 1 1 calc R . .
C29 C 0.92181(14) 0.05912(15) 0.04941(12) 0.0298(5) Uani 1 1 d . . .
H29A H 0.9322 0.0149 0.0251 0.036 Uiso 1 1 calc R . .
C30 C 0.87926(13) 0.12989(15) 0.02341(12) 0.0273(5) Uani 1 1 d . . .
C31 C 0.86492(15) 0.25190(18) 0.16663(13) 0.0342(6) Uani 1 1 d . . .
H31A H 0.8342 0.2978 0.1438 0.041 Uiso 1 1 calc R . .
C32 C 0.81509(17) 0.2078(2) 0.20465(14) 0.0440(7) Uani 1 1 d . . .
H32A H 0.7706 0.1825 0.1792 0.066 Uiso 1 1 calc R . .
H32B H 0.7988 0.2495 0.2300 0.066 Uiso 1 1 calc R . .
H32C H 0.8447 0.1639 0.2285 0.066 Uiso 1 1 calc R . .
C33 C 0.93643(16) 0.2927(2) 0.20646(15) 0.0444(7) Uani 1 1 d . . .
H33A H 0.9666 0.3208 0.1821 0.067 Uiso 1 1 calc R . .
H33B H 0.9669 0.2489 0.2298 0.067 Uiso 1 1 calc R . .
H33C H 0.9206 0.3340 0.2323 0.067 Uiso 1 1 calc R . .
C34 C 0.85265(14) 0.13234(16) -0.04386(12) 0.0295(5) Uani 1 1 d . . .
H34A H 0.8283 0.1883 -0.0546 0.035 Uiso 1 1 calc R . .
C35 C 0.91978(16) 0.1241(2) -0.07549(14) 0.0431(7) Uani 1 1 d . . .
H35A H 0.9572 0.1681 -0.0615 0.065 Uiso 1 1 calc R . .
H35B H 0.9008 0.1303 -0.1176 0.065 Uiso 1 1 calc R . .
H35C H 0.9435 0.0688 -0.0672 0.065 Uiso 1 1 calc R . .
C36 C 0.79172(16) 0.06336(17) -0.06523(13) 0.0379(6) Uani 1 1 d . . .
H36A H 0.7501 0.0701 -0.0451 0.057 Uiso 1 1 calc R A 1
H36B H 0.8145 0.0076 -0.0567 0.057 Uiso 1 1 calc R A 1
H36C H 0.7724 0.0691 -0.1073 0.057 Uiso 1 1 calc R A 1
C37 C 0.37535(18) 0.09584(18) 0.14702(13) 0.0399(6) Uani 1 1 d . B 1
H37A H 0.3394 0.0536 0.1561 0.048 Uiso 1 1 calc R B 1
H37B H 0.4264 0.0835 0.1707 0.048 Uiso 1 1 calc R B 1
C38 C 0.37572(19) 0.09451(18) 0.08115(14) 0.0419(7) Uani 1 1 d . B 1
H38A H 0.3249 0.0813 0.0574 0.050 Uiso 1 1 calc R B 1
H38B H 0.4125 0.0529 0.0726 0.050 Uiso 1 1 calc R B 1
C39 C 0.39974(17) 0.18551(18) 0.06964(13) 0.0400(6) Uani 1 1 d . B 1
H39A H 0.3704 0.2065 0.0318 0.048 Uiso 1 1 calc R B 1
H39B H 0.4543 0.1879 0.0694 0.048 Uiso 1 1 calc R B 1
C40 C 0.38214(17) 0.23850(18) 0.12115(14) 0.0388(6) Uani 1 1 d . B 1
H40A H 0.4288 0.2657 0.1432 0.047 Uiso 1 1 calc R B 1
H40B H 0.3446 0.2828 0.1061 0.047 Uiso 1 1 calc R B 1
C41 C 0.18159(17) 0.19606(19) 0.07554(14) 0.0406(6) Uani 1 1 d . B 1
H41A H 0.2014 0.1398 0.0890 0.049 Uiso 1 1 calc R B 1
H41B H 0.2168 0.2229 0.0542 0.049 Uiso 1 1 calc R B 1
C42 C 0.10174(17) 0.1888(2) 0.03616(14) 0.0452(7) Uani 1 1 d . B 1
H42A H 0.0734 0.1410 0.0480 0.054 Uiso 1 1 calc R B 1
H42B H 0.1041 0.1820 -0.0053 0.054 Uiso 1 1 calc R B 1
C43 C 0.06559(17) 0.2742(2) 0.04680(15) 0.0466(7) Uani 1 1 d . B 1
H43A H 0.0097 0.2713 0.0373 0.056 Uiso 1 1 calc R B 1
H43B H 0.0824 0.3202 0.0242 0.056 Uiso 1 1 calc R B 1
C44 C 0.09750(18) 0.2847(2) 0.11346(16) 0.0466(7) Uani 1 1 d . B 1
H44A H 0.0998 0.3450 0.1244 0.056 Uiso 1 1 calc R B 1
H44B H 0.0651 0.2550 0.1358 0.056 Uiso 1 1 calc R B 1
C45 C 0.26298(18) 0.43824(18) 0.17559(14) 0.0436(7) Uani 1 1 d . B 1
H45A H 0.2129 0.4481 0.1848 0.052 Uiso 1 1 calc R B 1
H45B H 0.2555 0.4220 0.1341 0.052 Uiso 1 1 calc R B 1
C46 C 0.31288(19) 0.51840(18) 0.18817(13) 0.0419(7) Uani 1 1 d . B 1
H46A H 0.3066 0.5547 0.1533 0.050 Uiso 1 1 calc R B 1
H46B H 0.3009 0.5513 0.2207 0.050 Uiso 1 1 calc R B 1
C47 C 0.39336(18) 0.48112(19) 0.20461(14) 0.0436(7) Uani 1 1 d . B 1
H47A H 0.4290 0.5203 0.2293 0.052 Uiso 1 1 calc R B 1
H47B H 0.4127 0.4668 0.1695 0.052 Uiso 1 1 calc R B 1
C48 C 0.38025(17) 0.40083(18) 0.23892(14) 0.0402(6) Uani 1 1 d . B 1
H48A H 0.4177 0.3569 0.2353 0.048 Uiso 1 1 calc R B 1
H48B H 0.3851 0.4141 0.2807 0.048 Uiso 1 1 calc R B 1
C49 C 0.1476(2) 0.3463(2) 0.28594(18) 0.0579(9) Uani 1 1 d . B 1
H49A H 0.1088 0.3611 0.2508 0.070 Uiso 1 1 calc R B 1
H49B H 0.1880 0.3892 0.2915 0.070 Uiso 1 1 calc R B 1
C50 C 0.1117(2) 0.3430(3) 0.3401(2) 0.0724(13) Uani 1 1 d . B 1
H50A H 0.1192 0.3966 0.3620 0.087 Uiso 1 1 calc R B 1
H50B H 0.0569 0.3305 0.3289 0.087 Uiso 1 1 calc R B 1
C51 C 0.1554(3) 0.2703(3) 0.3763(2) 0.0764(13) Uani 1 1 d . B 1
H51A H 0.2043 0.2896 0.4002 0.092 Uiso 1 1 calc R B 1
H51B H 0.1253 0.2438 0.4019 0.092 Uiso 1 1 calc R B 1
C52 C 0.1665(3) 0.2104(2) 0.3276(2) 0.0758(13) Uani 1 1 d . B 1
H52A H 0.2109 0.1736 0.3414 0.091 Uiso 1 1 calc R B 1
H52B H 0.1213 0.1745 0.3148 0.091 Uiso 1 1 calc R B 1
C53 C 0.3846(3) 0.2474(3) 0.36112(17) 0.0413(16) Uani 0.769(18) 1 d P B 1
H53A H 0.3372 0.2631 0.3728 0.050 Uiso 1 1 calc R B 1
H53B H 0.4142 0.2990 0.3585 0.050 Uiso 1 1 calc R B 1
C53A C 0.3554(15) 0.2084(18) 0.3630(9) 0.072(7) Uiso 0.231(18) 1 d P B 2
C54 C 0.4299(3) 0.1860(3) 0.40421(16) 0.0670(11) Uani 1 1 d . B 1
H54A H 0.3967 0.1444 0.4176 0.080 Uiso 1 1 calc R B 1
H54B H 0.4606 0.2154 0.4384 0.080 Uiso 1 1 calc R B 1
C55 C 0.4797(2) 0.1445(2) 0.36757(18) 0.0607(10) Uani 1 1 d . B 1
H55A H 0.4865 0.0839 0.3771 0.073 Uiso 1 1 calc R B 1
H55B H 0.5300 0.1717 0.3746 0.073 Uiso 1 1 calc R B 1
C56 C 0.43739(19) 0.1566(3) 0.30387(17) 0.0569(9) Uani 1 1 d . B 1
H56A H 0.4689 0.1889 0.2821 0.068 Uiso 1 1 calc R B 1
H56B H 0.4253 0.1014 0.2846 0.068 Uiso 1 1 calc R B 1
C57 C 0.25055(17) 0.01988(18) 0.25670(15) 0.0251(6) Uani 0.75 1 d P B 1
H57A H 0.2769 0.0422 0.2950 0.030 Uiso 1 1 calc R B 1
H57B H 0.2875 -0.0114 0.2394 0.030 Uiso 1 1 calc R B 1
C58 C 0.1883(2) -0.0359(4) 0.2636(3) 0.116(3) Uani 0.80 1 d P B 1
H58A H 0.1938 -0.0912 0.2456 0.139 Uiso 1 1 calc R B 1
H58B H 0.1901 -0.0450 0.3055 0.139 Uiso 1 1 calc R B 1
C59 C 0.11575(18) 0.0021(2) 0.23567(16) 0.0294(7) Uani 0.75 1 d P B 1
H59A H 0.0894 0.0243 0.2652 0.035 Uiso 1 1 calc R B 1
H59B H 0.0826 -0.0397 0.2113 0.035 Uiso 1 1 calc R B 1
C60 C 0.13648(16) 0.07388(19) 0.19789(14) 0.0420(7) Uani 1 1 d . B 1
H60A H 0.1249 0.0575 0.1563 0.050 Uiso 1 1 calc R B 1
H60B H 0.1075 0.1253 0.2024 0.050 Uiso 1 1 calc R B 1
C61 C 0.0458(3) 0.4939(4) 0.1265(3) 0.0591(17) Uani 0.699(12) 1 d P C 1
C62 C 0.0360(7) 0.5644(8) 0.1636(4) 0.120(5) Uani 0.699(12) 1 d P C 1
H62A H 0.0655 0.5554 0.2038 0.144 Uiso 0.699(12) 1 calc PR C 1
H62B H -0.0179 0.5711 0.1648 0.144 Uiso 0.699(12) 1 calc PR C 1
C63 C 0.0644(13) 0.6414(7) 0.1370(6) 0.137(8) Uani 0.454(8) 1 d P C 1
H63A H 0.0207 0.6741 0.1154 0.165 Uiso 0.699(12) 1 calc PR C 1
H63B H 0.0931 0.6776 0.1684 0.165 Uiso 0.699(12) 1 calc PR C 1
C64 C 0.1065(4) 0.6212(3) 0.1026(3) 0.0608(18) Uani 0.699(12) 1 d P C 1
H64A H 0.1603 0.6175 0.1229 0.073 Uiso 0.699(12) 1 calc PR C 1
H64B H 0.1010 0.6603 0.0693 0.073 Uiso 0.699(12) 1 calc PR C 1
C62A C 0.0105(5) 0.6102(6) 0.1667(4) 0.026(2) Uiso 0.301(12) 1 d P C 2
C64A C 0.0739(13) 0.6196(11) 0.0855(8) 0.069(5) Uiso 0.301(12) 1 d P C 2
C63A C 0.0443(6) 0.6686(8) 0.1348(5) 0.035(3) Uiso 0.301(12) 1 d P C 2
C61A C 0.0329(7) 0.5263(9) 0.1490(6) 0.031(3) Uiso 0.301(12) 1 d P C 2

loop_
_atom_site_aniso_label
_atom_site_aniso_U_11
_atom_site_aniso_U_22
_atom_site_aniso_U_33
_atom_site_aniso_U_23
_atom_site_aniso_U_13
_atom_site_aniso_U_12
Ga1 0.01692(15) 0.01904(16) 0.03015(17) 0.00003(10) 0.00761(11) 0.00136(10)
Na1 0.0314(5) 0.0268(5) 0.0437(6) -0.0010(4) 0.0132(4) -0.0003(4)
O1 0.0377(10) 0.0301(9) 0.0382(10) -0.0016(7) 0.0158(8) 0.0000(7)
O2 0.0359(10) 0.0330(10) 0.0522(12) -0.0017(9) 0.0051(9) 0.0031(8)
O3 0.0389(10) 0.0302(10) 0.0520(12) 0.0025(8) 0.0063(9) -0.0015(8)
O4 0.0662(16) 0.0404(12) 0.0825(17) -0.0094(11) 0.0463(14) -0.0005(10)
O5 0.0428(11) 0.0458(11) 0.0456(12) -0.0059(9) 0.0124(9) 0.0076(9)
O6 0.0318(10) 0.0319(10) 0.0540(12) 0.0084(8) 0.0091(9) -0.0020(8)
O7 0.134(4) 0.086(3) 0.194(6) 0.010(3) 0.028(4) 0.000(3)
N1 0.0193(9) 0.0227(9) 0.0245(10) -0.0008(7) 0.0073(7) -0.0003(7)
N2 0.0198(9) 0.0251(10) 0.0285(10) 0.0014(7) 0.0083(8) 0.0010(7)
N3 0.0175(9) 0.0207(10) 0.0441(12) -0.0029(8) 0.0056(8) 0.0031(7)
N4 0.0213(9) 0.0219(10) 0.0413(12) 0.0007(8) 0.0083(9) 0.0012(8)
C1 0.0191(10) 0.0211(11) 0.0272(11) 0.0002(9) 0.0061(9) -0.0006(8)
C2 0.0212(11) 0.0220(11) 0.0268(11) 0.0016(9) 0.0074(9) 0.0032(8)
C3 0.0233(11) 0.0261(12) 0.0310(12) 0.0007(9) 0.0056(9) 0.0015(9)
C4 0.0323(13) 0.0358(13) 0.0255(12) -0.0005(10) 0.0075(10) 0.0056(10)
C5 0.0326(13) 0.0398(14) 0.0288(13) 0.0066(10) 0.0134(10) 0.0071(11)
C6 0.0236(12) 0.0309(12) 0.0332(13) 0.0074(10) 0.0118(10) 0.0044(9)
C7 0.0152(10) 0.0263(11) 0.0264(11) -0.0005(9) 0.0040(8) -0.0005(8)
C8 0.0195(10) 0.0269(12) 0.0279(12) 0.0004(9) 0.0050(9) -0.0006(9)
C9 0.0301(12) 0.0316(13) 0.0290(12) 0.0050(10) 0.0055(10) -0.0018(10)
C10 0.0334(13) 0.0433(15) 0.0251(12) 0.0000(10) 0.0083(10) -0.0008(11)
C11 0.0293(12) 0.0340(13) 0.0275(12) -0.0048(10) 0.0063(10) 0.0013(10)
C12 0.0205(11) 0.0286(12) 0.0266(12) -0.0015(9) 0.0051(9) 0.0015(9)
C13 0.0275(12) 0.0230(11) 0.0306(12) 0.0043(9) 0.0083(10) 0.0016(9)
C14 0.0307(14) 0.0321(14) 0.0584(18) -0.0033(12) 0.0039(13) 0.0065(11)
C15 0.0395(15) 0.0322(13) 0.0411(15) -0.0040(11) 0.0121(12) -0.0079(11)
C16 0.0289(12) 0.0258(12) 0.0321(12) -0.0023(10) 0.0105(10) 0.0047(9)
C17 0.0376(15) 0.0372(14) 0.0521(17) 0.0059(12) 0.0184(13) 0.0139(12)
C18 0.0499(17) 0.0328(14) 0.0423(15) -0.0047(12) 0.0111(13) -0.0055(12)
C19 0.0188(11) 0.0259(12) 0.0538(16) -0.0044(11) 0.0044(11) -0.0012(9)
C20 0.0213(11) 0.0233(12) 0.0495(15) -0.0026(10) 0.0068(11) -0.0011(9)
C21 0.0262(13) 0.0256(13) 0.070(2) -0.0031(12) 0.0054(13) -0.0029(10)
C22 0.0392(15) 0.0209(13) 0.069(2) -0.0011(12) 0.0121(14) -0.0031(11)
C23 0.0320(13) 0.0264(13) 0.0520(16) 0.0072(11) 0.0105(12) 0.0060(10)
C24 0.0257(12) 0.0269(12) 0.0390(14) 0.0050(10) 0.0076(10) 0.0031(10)
C25 0.0146(10) 0.0226(11) 0.0422(14) -0.0001(10) 0.0050(9) 0.0013(9)
C26 0.0164(11) 0.0277(12) 0.0422(14) -0.0050(10) 0.0055(10) 0.0012(9)
C27 0.0200(11) 0.0350(13) 0.0382(14) 0.0002(11) 0.0035(10) 0.0029(10)
C28 0.0216(11) 0.0257(12) 0.0441(14) 0.0032(10) 0.0054(10) 0.0051(9)
C29 0.0231(11) 0.0238(12) 0.0432(14) -0.0030(10) 0.0090(10) 0.0040(9)
C30 0.0179(10) 0.0244(11) 0.0404(14) -0.0003(10) 0.0082(10) 0.0014(9)
C31 0.0230(12) 0.0347(13) 0.0432(15) -0.0103(11) 0.0033(11) 0.0039(10)
C32 0.0339(15) 0.0503(17) 0.0505(17) -0.0151(14) 0.0151(13) 0.0023(12)
C33 0.0282(14) 0.0454(16) 0.0565(18) -0.0204(14) 0.0024(13) 0.0038(12)
C34 0.0238(11) 0.0262(12) 0.0391(14) -0.0002(10) 0.0080(10) 0.0074(9)
C35 0.0315(14) 0.0567(18) 0.0431(16) 0.0025(13) 0.0127(12) 0.0147(13)
C36 0.0356(14) 0.0298(13) 0.0445(15) -0.0025(11) 0.0005(12) 0.0043(11)
C37 0.0442(16) 0.0318(14) 0.0464(16) -0.0003(12) 0.0159(13) 0.0046(12)
C38 0.0494(17) 0.0342(14) 0.0471(16) -0.0061(12) 0.0212(14) -0.0010(12)
C39 0.0415(15) 0.0391(15) 0.0429(16) -0.0022(12) 0.0168(13) -0.0040(12)
C40 0.0366(15) 0.0328(14) 0.0522(17) -0.0020(12) 0.0211(13) -0.0040(11)
C41 0.0345(14) 0.0382(15) 0.0493(17) 0.0027(12) 0.0097(12) 0.0009(12)
C42 0.0349(15) 0.0526(18) 0.0467(17) 0.0026(14) 0.0062(13) -0.0004(13)
C43 0.0287(14) 0.0472(18) 0.063(2) 0.0107(14) 0.0071(13) 0.0002(12)
C44 0.0377(16) 0.0358(15) 0.066(2) -0.0028(13) 0.0096(14) 0.0052(12)
C45 0.0431(16) 0.0348(15) 0.0522(17) 0.0012(12) 0.0090(13) 0.0022(12)
C46 0.0571(18) 0.0302(14) 0.0415(15) -0.0014(11) 0.0173(14) -0.0003(12)
C47 0.0486(17) 0.0431(16) 0.0438(16) -0.0083(13) 0.0203(13) -0.0052(13)
C48 0.0373(15) 0.0356(14) 0.0470(16) -0.0095(12) 0.0081(12) -0.0030(11)
C49 0.0409(17) 0.0489(19) 0.082(3) -0.0275(17) 0.0097(16) 0.0015(14)
C50 0.0432(19) 0.082(3) 0.096(3) -0.051(2) 0.0243(19) -0.0016(18)
C51 0.083(3) 0.075(3) 0.085(3) -0.018(2) 0.050(3) -0.002(2)
C52 0.102(3) 0.049(2) 0.099(3) -0.012(2) 0.069(3) -0.010(2)
C53 0.042(3) 0.043(3) 0.041(2) -0.0068(17) 0.0152(17) -0.0068(19)
C54 0.082(3) 0.064(2) 0.049(2) 0.0011(17) 0.0021(19) -0.031(2)
C55 0.052(2) 0.0364(16) 0.081(3) 0.0047(16) -0.0138(18) -0.0066(14)
C56 0.0402(17) 0.067(2) 0.064(2) -0.0023(17) 0.0120(15) 0.0114(15)
C57 0.0196(14) 0.0161(14) 0.0391(17) 0.0081(12) 0.0052(12) 0.0027(11)
C58 0.029(2) 0.112(4) 0.183(6) 0.125(5) -0.029(3) -0.027(2)
C59 0.0208(15) 0.0287(16) 0.0385(18) 0.0124(14) 0.0058(13) -0.0054(12)
C60 0.0332(14) 0.0358(15) 0.0554(18) 0.0070(13) 0.0063(13) -0.0033(11)
C61 0.071(4) 0.031(3) 0.089(4) 0.006(3) 0.048(3) -0.007(2)
C62 0.176(10) 0.136(10) 0.072(5) -0.027(6) 0.081(6) -0.077(9)
C63 0.31(2) 0.049(7) 0.102(9) -0.026(6) 0.153(13) -0.036(9)
C64 0.031(3) 0.050(3) 0.095(5) 0.029(3) 0.001(3) -0.007(2)

loop_
_atom_type_symbol
_atom_type_description
_atom_type_scat_dispersion_real
_atom_type_scat_dispersion_imag
_atom_type_scat_source
C C 0.0181 0.0091 'International Tables Vol C Tables 4.2.6.8 and 6.1.1.4'
H H 0.0000 0.0000 'International Tables Vol C Tables 4.2.6.8 and 6.1.1.4'
Ga Ga -1.2846 0.7763 'International Tables Vol C Tables 4.2.6.8 and 6.1.1.4'
N N 0.0311 0.0180 'International Tables Vol C Tables 4.2.6.8 and 6.1.1.4'
Na Na 0.1353 0.1239 'International Tables Vol C Tables 4.2.6.8 and 6.1.1.4'
O O 0.0492 0.0322 'International Tables Vol C Tables 4.2.6.8 and 6.1.1.4'

loop_
_geom_angle_atom_site_label_1
_geom_angle_atom_site_label_2
_geom_angle_atom_site_label_3
_geom_angle
N1 Ga1 N3 119.88(9)
N1 Ga1 N4 126.26(8)
N3 Ga1 N4 86.54(8)
N1 Ga1 N2 86.66(8)
N3 Ga1 N2 127.37(9)
N4 Ga1 N2 114.77(9)
O6 Na1 O3 174.84(8)
O6 Na1 O1 89.66(7)
O3 Na1 O1 92.94(8)
O6 Na1 O4 85.64(8)
O3 Na1 O4 91.84(8)
O1 Na1 O4 175.14(8)
O6 Na1 O2 86.57(8)
O3 Na1 O2 89.15(8)
O1 Na1 O2 86.45(8)
O4 Na1 O2 94.50(10)
O6 Na1 O5 93.00(8)
O3 Na1 O5 91.54(8)
O1 Na1 O5 88.12(7)
O4 Na1 O5 90.88(9)
O2 Na1 O5 174.55(8)
C37 O1 C40 107.8(2)
C37 O1 Na1 130.67(16)
C40 O1 Na1 121.12(15)
C44 O2 C41 109.3(2)
C44 O2 Na1 131.07(19)
C41 O2 Na1 117.09(16)
C48 O3 C45 109.6(2)
C48 O3 Na1 122.48(16)
C45 O3 Na1 126.65(17)
C49 O4 C52 108.1(3)
C49 O4 Na1 126.7(2)
C52 O4 Na1 123.0(2)
C53A O5 C56 111.8(9)
C53A O5 C53 32.8(12)
C56 O5 C53 104.8(3)
C53A O5 Na1 121.9(10)
C56 O5 Na1 123.88(19)
C53 O5 Na1 128.9(2)
C60 O6 C57 109.1(2)
C60 O6 Na1 119.79(16)
C57 O6 Na1 126.58(17)
C61 O7 C64A 114.7(9)
C61 O7 C64 110.7(6)
C64A O7 C64 23.3(8)
C61 O7 C61A 23.7(4)
C64A O7 C61A 91.0(9)
C64 O7 C61A 89.5(5)
C1 N1 C7 118.95(18)
C1 N1 Ga1 110.14(15)
C7 N1 Ga1 130.19(15)
C6 N2 C2 118.4(2)
C6 N2 Ga1 131.15(17)
C2 N2 Ga1 110.23(15)
C19 N3 C25 118.9(2)
C19 N3 Ga1 110.05(15)
C25 N3 Ga1 130.15(16)
C24 N4 C20 119.0(2)
C24 N4 Ga1 130.63(17)
C20 N4 Ga1 110.14(15)
C2 C1 N1 117.5(2)
C2 C1 H1A 121.2
N1 C1 H1A 121.2
C1 C2 N2 115.3(2)
C1 C2 C3 126.5(2)
N2 C2 C3 118.2(2)
C4 C3 C2 121.1(2)
C4 C3 H3A 119.4
C2 C3 H3A 119.4
C3 C4 C5 119.7(2)
C3 C4 H4A 120.2
C5 C4 H4A 120.2
C6 C5 C4 118.6(2)
C6 C5 H5A 120.7
C4 C5 H5A 120.7
C5 C6 N2 124.0(2)
C5 C6 H6A 118.0
N2 C6 H6A 118.0
N1 C7 C8 121.6(2)
N1 C7 C12 119.3(2)
C8 C7 C12 119.1(2)
C9 C8 C7 119.0(2)
C9 C8 C13 118.3(2)
C7 C8 C13 122.6(2)
C10 C9 C8 122.0(2)
C10 C9 H9A 119.0
C8 C9 H9A 119.0
C11 C10 C9 118.7(2)
C11 C10 H10A 120.6
C9 C10 H10A 120.6
C10 C11 C12 121.9(2)
C10 C11 H11A 119.1
C12 C11 H11A 119.1
C11 C12 C7 119.3(2)
C11 C12 C16 119.1(2)
C7 C12 C16 121.5(2)
C8 C13 C15 111.4(2)
C8 C13 C14 111.2(2)
C15 C13 C14 110.2(2)
C8 C13 H13A 108.0
C15 C13 H13A 108.0
C14 C13 H13A 108.0
C13 C14 H14A 109.5
C13 C14 H14B 109.5
H14A C14 H14B 109.5
C13 C14 H14C 109.5
H14A C14 H14C 109.5
H14B C14 H14C 109.5
C13 C15 H15A 109.5
C13 C15 H15B 109.5
H15A C15 H15B 109.5
C13 C15 H15C 109.5
H15A C15 H15C 109.5
H15B C15 H15C 109.5
C12 C16 C18 111.0(2)
C12 C16 C17 111.4(2)
C18 C16 C17 111.1(2)
C12 C16 H16A 107.7
C18 C16 H16A 107.7
C17 C16 H16A 107.7
C16 C17 H17A 109.5
C16 C17 H17B 109.5
H17A C17 H17B 109.5
C16 C17 H17C 109.5
H17A C17 H17C 109.5
H17B C17 H17C 109.5
C16 C18 H18A 109.5
C16 C18 H18B 109.5
H18A C18 H18B 109.5
C16 C18 H18C 109.5
H18A C18 H18C 109.5
H18B C18 H18C 109.5
C20 C19 N3 117.5(2)
C20 C19 H19A 121.2
N3 C19 H19A 121.2
C19 C20 N4 115.5(2)
C19 C20 C21 126.8(2)
N4 C20 C21 117.7(2)
C22 C21 C20 121.3(3)
C22 C21 H21A 119.4
C20 C21 H21A 119.4
C21 C22 C23 119.9(2)
C21 C22 H22A 120.0
C23 C22 H22A 120.0
C24 C23 C22 118.3(2)
C24 C23 H23A 120.8
C22 C23 H23A 120.8
C23 C24 N4 123.8(2)
C23 C24 H24A 118.1
N4 C24 H24A 118.1
C30 C25 N3 119.0(2)
C30 C25 C26 119.3(2)
N3 C25 C26 121.8(2)
C27 C26 C25 119.0(2)
C27 C26 C31 117.6(2)
C25 C26 C31 123.2(2)
C28 C27 C26 121.6(2)
C28 C27 H27A 119.2
C26 C27 H27A 119.2
C29 C28 C27 119.1(2)
C29 C28 H28A 120.5
C27 C28 H28A 120.5
C28 C29 C30 121.8(2)
C28 C29 H29A 119.1
C30 C29 H29A 119.1
C29 C30 C25 119.1(2)
C29 C30 C34 118.5(2)
C25 C30 C34 122.4(2)
C26 C31 C33 111.1(2)
C26 C31 C32 111.0(2)
C33 C31 C32 110.4(2)
C26 C31 H31A 108.1
C33 C31 H31A 108.1
C32 C31 H31A 108.1
C31 C32 H32A 109.5
C31 C32 H32B 109.5
H32A C32 H32B 109.5
C31 C32 H32C 109.5
H32A C32 H32C 109.5
H32B C32 H32C 109.5
C31 C33 H33A 109.5
C31 C33 H33B 109.5
H33A C33 H33B 109.5
C31 C33 H33C 109.5
H33A C33 H33C 109.5
H33B C33 H33C 109.5
C30 C34 C36 110.6(2)
C30 C34 C35 112.4(2)
C36 C34 C35 110.9(2)
C30 C34 H34A 107.5
C36 C34 H34A 107.5
C35 C34 H34A 107.5
C34 C35 H35A 109.5
C34 C35 H35B 109.5
H35A C35 H35B 109.5
C34 C35 H35C 109.5
H35A C35 H35C 109.5
H35B C35 H35C 109.5
C34 C36 H36A 109.5
C34 C36 H36B 109.5
H36A C36 H36B 109.5
C34 C36 H36C 109.5
H36A C36 H36C 109.5
H36B C36 H36C 109.5
O1 C37 C38 105.6(2)
O1 C37 H37A 110.6
C38 C37 H37A 110.6
O1 C37 H37B 110.6
C38 C37 H37B 110.6
H37A C37 H37B 108.8
C37 C38 C39 102.9(2)
C37 C38 H38A 111.2
C39 C38 H38A 111.2
C37 C38 H38B 111.2
C39 C38 H38B 111.2
H38A C38 H38B 109.1
C38 C39 C40 104.8(2)
C38 C39 H39A 110.8
C40 C39 H39A 110.8
C38 C39 H39B 110.8
C40 C39 H39B 110.8
H39A C39 H39B 108.9
O1 C40 C39 107.0(2)
O1 C40 H40A 110.3
C39 C40 H40A 110.3
O1 C40 H40B 110.3
C39 C40 H40B 110.3
H40A C40 H40B 108.6
O2 C41 C42 105.7(2)
O2 C41 H41A 110.6
C42 C41 H41A 110.6
O2 C41 H41B 110.6
C42 C41 H41B 110.6
H41A C41 H41B 108.7
C41 C42 C43 102.2(3)
C41 C42 H42A 111.3
C43 C42 H42A 111.3
C41 C42 H42B 111.3
C43 C42 H42B 111.3
H42A C42 H42B 109.2
C42 C43 C44 100.3(2)
C42 C43 H43A 111.7
C44 C43 H43A 111.7
C42 C43 H43B 111.7
C44 C43 H43B 111.7
H43A C43 H43B 109.5
O2 C44 C43 106.2(3)
O2 C44 H44A 110.5
C43 C44 H44A 110.5
O2 C44 H44B 110.5
C43 C44 H44B 110.5
H44A C44 H44B 108.7
O3 C45 C46 105.9(2)
O3 C45 H45A 110.6
C46 C45 H45A 110.6
O3 C45 H45B 110.6
C46 C45 H45B 110.6
H45A C45 H45B 108.7
C47 C46 C45 102.2(2)
C47 C46 H46A 111.3
C45 C46 H46A 111.3
C47 C46 H46B 111.3
C45 C46 H46B 111.3
H46A C46 H46B 109.2
C46 C47 C48 101.7(2)
C46 C47 H47A 111.4
C48 C47 H47A 111.4
C46 C47 H47B 111.4
C48 C47 H47B 111.4
H47A C47 H47B 109.3
O3 C48 C47 106.4(2)
O3 C48 H48A 110.4
C47 C48 H48A 110.4
O3 C48 H48B 110.4
C47 C48 H48B 110.4
H48A C48 H48B 108.6
O4 C49 C50 107.6(3)
O4 C49 H49A 110.2
C50 C49 H49A 110.2
O4 C49 H49B 110.2
C50 C49 H49B 110.2
H49A C49 H49B 108.5
C51 C50 C49 102.8(3)
C51 C50 H50A 111.2
C49 C50 H50A 111.2
C51 C50 H50B 111.2
C49 C50 H50B 111.2
H50A C50 H50B 109.1
C52 C51 C50 100.7(4)
C52 C51 H51A 111.6
C50 C51 H51A 111.6
C52 C51 H51B 111.6
C50 C51 H51B 111.6
H51A C51 H51B 109.4
O4 C52 C51 106.4(3)
O4 C52 H52A 110.5
C51 C52 H52A 110.5
O4 C52 H52B 110.5
C51 C52 H52B 110.5
H52A C52 H52B 108.6
O5 C53 C54 105.0(3)
O5 C53 H53A 110.7
C54 C53 H53A 110.7
O5 C53 H53B 110.7
C54 C53 H53B 110.7
H53A C53 H53B 108.8
C53 C54 C55 101.6(3)
C53 C54 H54A 111.4
C55 C54 H54A 111.4
C53 C54 H54B 111.4
C55 C54 H54B 111.4
H54A C54 H54B 109.3
C54 C55 C56 105.4(3)
C54 C55 H55A 110.7
C56 C55 H55A 110.7
C54 C55 H55B 110.7
C56 C55 H55B 110.7
H55A C55 H55B 108.8
O5 C56 C55 107.0(3)
O5 C56 H56A 110.3
C55 C56 H56A 110.3
O5 C56 H56B 110.3
C55 C56 H56B 110.3
H56A C56 H56B 108.6
O6 C57 C58 107.4(3)
O6 C57 H57A 110.2
C58 C57 H57A 110.2
O6 C57 H57B 110.2
C58 C57 H57B 110.2
H57A C57 H57B 108.5
C59 C58 C57 109.7(3)
C59 C58 H58A 109.7
C57 C58 H58A 109.7
C59 C58 H58B 109.7
C57 C58 H58B 109.7
H58A C58 H58B 108.2
C58 C59 C60 104.8(3)
C58 C59 H59A 110.8
C60 C59 H59A 110.8
C58 C59 H59B 110.8
C60 C59 H59B 110.8
H59A C59 H59B 108.9
O6 C60 C59 106.5(2)
O6 C60 H60A 110.4
C59 C60 H60A 110.4
O6 C60 H60B 110.4
C59 C60 H60B 110.4
H60A C60 H60B 108.6
O7 C61 C62 103.3(5)
C61 C62 C63 106.2(6)
C61 C62 H62A 110.5
C63 C62 H62A 110.5
C61 C62 H62B 110.5
C63 C62 H62B 110.5
H62A C62 H62B 108.7
C64 C63 C62 111.3(9)
C64 C63 H63A 109.4
C62 C63 H63A 109.4
C64 C63 H63B 109.4
C62 C63 H63B 109.4
H63A C63 H63B 108.0
C63 C64 O7 98.7(7)
C63 C64 H64A 112.0
O7 C64 H64A 112.0
C63 C64 H64B 112.0
O7 C64 H64B 112.0
H64A C64 H64B 109.7
C63A C62A C61A 105.4(9)
O7 C64A C63A 120.3(13)
C62A C63A C64A 108.6(11)
C62A C61A O7 112.7(8)

loop_
_geom_bond_atom_site_label_1
_geom_bond_atom_site_label_2
_geom_bond_distance
Ga1 N1 1.9066(19)
Ga1 N3 1.908(2)
Ga1 N4 1.917(2)
Ga1 N2 1.916(2)
Na1 O6 2.340(2)
Na1 O3 2.347(2)
Na1 O1 2.369(2)
Na1 O4 2.388(3)
Na1 O2 2.421(2)
Na1 O5 2.428(2)
O1 C37 1.423(3)
O1 C40 1.438(3)
O2 C44 1.424(4)
O2 C41 1.443(4)
O3 C48 1.423(3)
O3 C45 1.442(3)
O4 C49 1.414(4)
O4 C52 1.448(5)
O5 C53A 1.41(2)
O5 C56 1.423(4)
O5 C53 1.443(4)
O6 C60 1.433(3)
O6 C57 1.434(3)
O7 C61 1.308(8)
O7 C64A 1.394(18)
O7 C64 1.576(8)
O7 C61A 1.791(15)
N1 C1 1.405(3)
N1 C7 1.410(3)
N2 C6 1.376(3)
N2 C2 1.424(3)
N3 C19 1.406(3)
N3 C25 1.416(3)
N4 C24 1.367(3)
N4 C20 1.424(3)
C1 C2 1.365(3)
C1 H1A 0.9300
C2 C3 1.437(3)
C3 C4 1.352(4)
C3 H3A 0.9300
C4 C5 1.445(4)
C4 H4A 0.9300
C5 C6 1.347(4)
C5 H5A 0.9300
C6 H6A 0.9300
C7 C8 1.414(3)
C7 C12 1.420(3)
C8 C9 1.396(3)
C8 C13 1.522(3)
C9 C10 1.384(4)
C9 H9A 0.9300
C10 C11 1.382(4)
C10 H10A 0.9300
C11 C12 1.390(4)
C11 H11A 0.9300
C12 C16 1.521(3)
C13 C15 1.527(3)
C13 C14 1.528(3)
C13 H13A 0.9800
C14 H14A 0.9600
C14 H14B 0.9600
C14 H14C 0.9600
C15 H15A 0.9600
C15 H15B 0.9600
C15 H15C 0.9600
C16 C18 1.526(4)
C16 C17 1.535(3)
C16 H16A 0.9800
C17 H17A 0.9600
C17 H17B 0.9600
C17 H17C 0.9600
C18 H18A 0.9600
C18 H18B 0.9600
C18 H18C 0.9600
C19 C20 1.359(4)
C19 H19A 0.9300
C20 C21 1.438(4)
C21 C22 1.341(4)
C21 H21A 0.9300
C22 C23 1.447(4)
C22 H22A 0.9300
C23 C24 1.350(4)
C23 H23A 0.9300
C24 H24A 0.9300
C25 C30 1.415(3)
C25 C26 1.416(4)
C26 C27 1.395(3)
C26 C31 1.524(3)
C27 C28 1.386(4)
C27 H27A 0.9300
C28 C29 1.376(4)
C28 H28A 0.9300
C29 C30 1.396(3)
C29 H29A 0.9300
C30 C34 1.519(4)
C31 C33 1.533(4)
C31 C32 1.536(4)
C31 H31A 0.9800
C32 H32A 0.9600
C32 H32B 0.9600
C32 H32C 0.9600
C33 H33A 0.9600
C33 H33B 0.9600
C33 H33C 0.9600
C34 C36 1.528(4)
C34 C35 1.532(4)
C34 H34A 0.9800
C35 H35A 0.9600
C35 H35B 0.9600
C35 H35C 0.9600
C36 H36A 0.9600
C36 H36B 0.9600
C36 H36C 0.9600
C37 C38 1.519(4)
C37 H37A 0.9700
C37 H37B 0.9700
C38 C39 1.520(4)
C38 H38A 0.9700
C38 H38B 0.9700
C39 C40 1.533(4)
C39 H39A 0.9700
C39 H39B 0.9700
C40 H40A 0.9700
C40 H40B 0.9700
C41 C42 1.512(4)
C41 H41A 0.9700
C41 H41B 0.9700
C42 C43 1.521(4)
C42 H42A 0.9700
C42 H42B 0.9700
C43 C44 1.526(5)
C43 H43A 0.9700
C43 H43B 0.9700
C44 H44A 0.9700
C44 H44B 0.9700
C45 C46 1.522(4)
C45 H45A 0.9700
C45 H45B 0.9700
C46 C47 1.512(4)
C46 H46A 0.9700
C46 H46B 0.9700
C47 C48 1.524(4)
C47 H47A 0.9700
C47 H47B 0.9700
C48 H48A 0.9700
C48 H48B 0.9700
C49 C50 1.521(6)
C49 H49A 0.9700
C49 H49B 0.9700
C50 C51 1.516(7)
C50 H50A 0.9700
C50 H50B 0.9700
C51 C52 1.507(5)
C51 H51A 0.9700
C51 H51B 0.9700
C52 H52A 0.9700
C52 H52B 0.9700
C53 C54 1.483(6)
C53 H53A 0.9700
C53 H53B 0.9700
C54 C55 1.496(6)
C54 H54A 0.9700
C54 H54B 0.9700
C55 C56 1.508(5)
C55 H55A 0.9700
C55 H55B 0.9700
C56 H56A 0.9700
C56 H56B 0.9700
C57 C58 1.441(5)
C57 H57A 0.9700
C57 H57B 0.9700
C58 C59 1.437(5)
C58 H58A 0.9700
C58 H58B 0.9700
C59 C60 1.511(4)
C59 H59A 0.9700
C59 H59B 0.9700
C60 H60A 0.9700
C60 H60B 0.9700
C61 C62 1.425(10)
C62 C63 1.485(13)
C62 H62A 0.9700
C62 H62B 0.9700
C63 C64 1.242(14)
C63 H63A 0.9700
C63 H63B 0.9700
C64 H64A 0.9700
C64 H64B 0.9700
C62A C63A 1.386(16)
C62A C61A 1.450(16)
C64A C63A 1.55(2)

loop_
_geom_torsion_atom_site_label_1
_geom_torsion_atom_site_label_2
_geom_torsion_atom_site_label_3
_geom_torsion_atom_site_label_4
_geom_torsion
O6 Na1 O1 C37 -16.0(2)
O3 Na1 O1 C37 168.5(2)
O4 Na1 O1 C37 -1.1(13)
O2 Na1 O1 C37 -102.6(2)
O5 Na1 O1 C37 77.0(2)
O6 Na1 O1 C40 155.50(19)
O3 Na1 O1 C40 -20.0(2)
O4 Na1 O1 C40 170.4(11)
O2 Na1 O1 C40 68.91(19)
O5 Na1 O1 C40 -111.5(2)
O6 Na1 O2 C44 95.7(2)
O3 Na1 O2 C44 -81.4(2)
O1 Na1 O2 C44 -174.4(2)
O4 Na1 O2 C44 10.3(2)
O5 Na1 O2 C44 -179(87)
O6 Na1 O2 C41 -63.96(19)
O3 Na1 O2 C41 118.91(19)
O1 Na1 O2 C41 25.91(19)
O4 Na1 O2 C41 -149.31(19)
O5 Na1 O2 C41 21.6(10)
O6 Na1 O3 C48 175.1(9)
O1 Na1 O3 C48 -64.7(2)
O4 Na1 O3 C48 114.4(2)
O2 Na1 O3 C48 -151.1(2)
O5 Na1 O3 C48 23.5(2)
O6 Na1 O3 C45 -19.2(11)
O1 Na1 O3 C45 101.0(2)
O4 Na1 O3 C45 -79.9(2)
O2 Na1 O3 C45 14.6(2)
O5 Na1 O3 C45 -170.8(2)
O6 Na1 O4 C49 -156.1(3)
O3 Na1 O4 C49 19.4(3)
O1 Na1 O4 C49 -171.0(10)
O2 Na1 O4 C49 -69.9(3)
O5 Na1 O4 C49 111.0(3)
O6 Na1 O4 C52 42.6(3)
O3 Na1 O4 C52 -141.9(3)
O1 Na1 O4 C52 27.7(13)
O2 Na1 O4 C52 128.8(3)
O5 Na1 O4 C52 -50.4(3)
O6 Na1 O5 C53A -82.8(15)
O3 Na1 O5 C53A 94.8(15)
O1 Na1 O5 C53A -172.3(15)
O4 Na1 O5 C53A 2.9(15)
O2 Na1 O5 C53A -168.0(17)
O6 Na1 O5 C56 78.1(3)
O3 Na1 O5 C56 -104.4(3)
O1 Na1 O5 C56 -11.5(3)
O4 Na1 O5 C56 163.8(3)
O2 Na1 O5 C56 -7.2(10)
O6 Na1 O5 C53 -122.5(3)
O3 Na1 O5 C53 55.1(3)
O1 Na1 O5 C53 148.0(3)
O4 Na1 O5 C53 -36.8(3)
O2 Na1 O5 C53 152.3(8)
O3 Na1 O6 C60 -3.8(11)
O1 Na1 O6 C60 -124.1(2)
O4 Na1 O6 C60 57.1(2)
O2 Na1 O6 C60 -37.7(2)
O5 Na1 O6 C60 147.8(2)
O3 Na1 O6 C57 -157.2(9)
O1 Na1 O6 C57 82.5(2)
O4 Na1 O6 C57 -96.3(2)
O2 Na1 O6 C57 168.9(2)
O5 Na1 O6 C57 -5.6(2)
N3 Ga1 N1 C1 -129.10(14)
N4 Ga1 N1 C1 121.32(15)
N2 Ga1 N1 C1 2.79(15)
N3 Ga1 N1 C7 40.9(2)
N4 Ga1 N1 C7 -68.7(2)
N2 Ga1 N1 C7 172.8(2)
N1 Ga1 N2 C6 -177.1(2)
N3 Ga1 N2 C6 -51.4(2)
N4 Ga1 N2 C6 54.2(2)
N1 Ga1 N2 C2 -2.81(15)
N3 Ga1 N2 C2 122.88(15)
N4 Ga1 N2 C2 -131.54(14)
N1 Ga1 N3 C19 -126.05(18)
N4 Ga1 N3 C19 4.39(18)
N2 Ga1 N3 C19 123.20(18)
N1 Ga1 N3 C25 42.8(3)
N4 Ga1 N3 C25 173.3(2)
N2 Ga1 N3 C25 -67.9(3)
N1 Ga1 N4 C24 -53.1(3)
N3 Ga1 N4 C24 -178.2(2)
N2 Ga1 N4 C24 51.9(2)
N1 Ga1 N4 C20 120.83(17)
N3 Ga1 N4 C20 -4.24(18)
N2 Ga1 N4 C20 -134.17(17)
C7 N1 C1 C2 -173.5(2)
Ga1 N1 C1 C2 -2.3(2)
N1 C1 C2 N2 0.0(3)
N1 C1 C2 C3 178.6(2)
C6 N2 C2 C1 177.4(2)
Ga1 N2 C2 C1 2.3(2)
C6 N2 C2 C3 -1.4(3)
Ga1 N2 C2 C3 -176.48(16)
C1 C2 C3 C4 -177.3(2)
N2 C2 C3 C4 1.4(3)
C2 C3 C4 C5 -0.1(4)
C3 C4 C5 C6 -1.0(4)
C4 C5 C6 N2 1.0(4)
C2 N2 C6 C5 0.3(3)
Ga1 N2 C6 C5 174.11(19)
C1 N1 C7 C8 55.3(3)
Ga1 N1 C7 C8 -113.9(2)
C1 N1 C7 C12 -124.3(2)
Ga1 N1 C7 C12 66.5(3)
N1 C7 C8 C9 -178.3(2)
C12 C7 C8 C9 1.3(3)
N1 C7 C8 C13 5.1(3)
C12 C7 C8 C13 -175.3(2)
C7 C8 C9 C10 -2.5(4)
C13 C8 C9 C10 174.3(2)
C8 C9 C10 C11 1.4(4)
C9 C10 C11 C12 0.8(4)
C10 C11 C12 C7 -2.0(4)
C10 C11 C12 C16 177.1(2)
N1 C7 C12 C11 -179.5(2)
C8 C7 C12 C11 0.9(3)
N1 C7 C12 C16 1.5(3)
C8 C7 C12 C16 -178.1(2)
C9 C8 C13 C15 55.8(3)
C7 C8 C13 C15 -127.6(2)
C9 C8 C13 C14 -67.5(3)
C7 C8 C13 C14 109.1(3)
C11 C12 C16 C18 65.0(3)
C7 C12 C16 C18 -116.0(3)
C11 C12 C16 C17 -59.4(3)
C7 C12 C16 C17 119.7(3)
C25 N3 C19 C20 -174.1(2)
Ga1 N3 C19 C20 -3.8(3)
N3 C19 C20 N4 0.3(4)
N3 C19 C20 C21 -179.6(3)
C24 N4 C20 C19 178.0(2)
Ga1 N4 C20 C19 3.3(3)
C24 N4 C20 C21 -2.1(4)
Ga1 N4 C20 C21 -176.8(2)
C19 C20 C21 C22 -178.1(3)
N4 C20 C21 C22 1.9(5)
C20 C21 C22 C23 -0.7(5)
C21 C22 C23 C24 -0.4(5)
C22 C23 C24 N4 0.3(4)
C20 N4 C24 C23 1.0(4)
Ga1 N4 C24 C23 174.5(2)
C19 N3 C25 C30 -127.9(2)
Ga1 N3 C25 C30 64.0(3)
C19 N3 C25 C26 52.8(3)
Ga1 N3 C25 C26 -115.2(2)
C30 C25 C26 C27 2.9(3)
N3 C25 C26 C27 -177.9(2)
C30 C25 C26 C31 -173.0(2)
N3 C25 C26 C31 6.2(4)
C25 C26 C27 C28 -2.2(4)
C31 C26 C27 C28 173.9(2)
C26 C27 C28 C29 -0.1(4)
C27 C28 C29 C30 1.7(4)
C28 C29 C30 C25 -1.0(4)
C28 C29 C30 C34 179.1(2)
N3 C25 C30 C29 179.4(2)
C26 C25 C30 C29 -1.3(3)
N3 C25 C30 C34 -0.7(3)
C26 C25 C30 C34 178.6(2)
C27 C26 C31 C33 62.0(3)
C25 C26 C31 C33 -122.1(3)
C27 C26 C31 C32 -61.2(3)
C25 C26 C31 C32 114.7(3)
C29 C30 C34 C36 68.2(3)
C25 C30 C34 C36 -111.7(3)
C29 C30 C34 C35 -56.5(3)
C25 C30 C34 C35 123.6(3)
C40 O1 C37 C38 -34.1(3)
Na1 O1 C37 C38 138.3(2)
O1 C37 C38 C39 33.4(3)
C37 C38 C39 C40 -20.3(3)
C37 O1 C40 C39 20.5(3)
Na1 O1 C40 C39 -152.68(17)
C38 C39 C40 O1 1.0(3)
C44 O2 C41 C42 -10.0(3)
Na1 O2 C41 C42 153.85(18)
O2 C41 C42 C43 31.5(3)
C41 C42 C43 C44 -39.3(3)
C41 O2 C44 C43 -15.8(3)
Na1 O2 C44 C43 -176.61(17)
C42 C43 C44 O2 34.5(3)
C48 O3 C45 C46 -10.8(3)
Na1 O3 C45 C46 -178.10(17)
O3 C45 C46 C47 30.3(3)
C45 C46 C47 C48 -36.9(3)
C45 O3 C48 C47 -13.2(3)
Na1 O3 C48 C47 154.71(18)
C46 C47 C48 O3 31.7(3)
C52 O4 C49 C50 -2.2(4)
Na1 O4 C49 C50 -165.8(2)
O4 C49 C50 C51 24.5(4)
C49 C50 C51 C52 -35.6(4)
C49 O4 C52 C51 -21.5(5)
Na1 O4 C52 C51 142.8(3)
C50 C51 C52 O4 35.7(5)
C53A O5 C53 C54 67.8(16)
C56 O5 C53 C54 -39.6(4)
Na1 O5 C53 C54 157.9(2)
O5 C53 C54 C55 38.5(4)
C53 C54 C55 C56 -23.2(4)
C53A O5 C56 C55 -9.9(14)
C53 O5 C56 C55 23.9(4)
Na1 O5 C56 C55 -172.5(2)
C54 C55 C56 O5 0.1(4)
C60 O6 C57 C58 -3.9(5)
Na1 O6 C57 C58 151.9(4)
O6 C57 C58 C59 -6.6(7)
C57 C58 C59 C60 13.7(7)
C57 O6 C60 C59 12.2(3)
Na1 O6 C60 C59 -145.4(2)
C58 C59 C60 O6 -15.8(5)
C64A O7 C61 C62 -4.4(12)
C64 O7 C61 C62 20.6(8)
C61A O7 C61 C62 -7.0(11)
O7 C61 C62 C63 -4.0(12)
C61 C62 C63 C64 -18.6(18)
C62 C63 C64 O7 27.8(15)
C61 O7 C64 C63 -32.1(11)
C64A O7 C64 C63 72(2)
C61A O7 C64 C63 -21.4(11)
C61 O7 C64A C63A -3(2)
C64 O7 C64A C63A -88(2)
C61A O7 C64A C63A -2.2(17)
C61A C62A C63A C64A 12.6(12)
O7 C64A C63A C62A -6(2)
C63A C62A C61A O7 -14.7(10)
C61 O7 C61A C62A -172.2(16)
C64A O7 C61A C62A 10.2(13)
C64 O7 C61A C62A 33.5(8)
